data_7023718
loop_
_publ_author_name
'Achary, S. N.'
'Errandonea, D.'
'Mu\~noz, A'
'Rodr\'iguez-Hern\'andez, P'
'Manj\'on, F J'
'Krishna, P. S. R.'
'Patwe, S. J.'
'Grover, V.'
'Tyagi, A. K.'

_publ_section_title
;
 Experimental and theoretical investigations on the polymorphism and
 metastability of BiPO4.
;
_journal_issue 42
_journal_name_full 'Dalton transactions (Cambridge, England : 2003)'
_journal_page_first 14999
_journal_page_last 15015
_journal_paper_doi 10.1039/c3dt51823j
_journal_volume 42
_journal_year 2013
_chemical_formula_sum 'Bi H1.34 O4.67 P'
_chemical_formula_weight 316.02
_space_group_IT_number 152
_symmetry_cell_setting trigonal
_symmetry_space_group_name_Hall 'P 31 2"'
_symmetry_space_group_name_H-M 'P 31 2 1'
_audit_creation_date 2012-07-26T08:58
_audit_creation_method 'from EXP file using GSAS2CIF'
_audit_update_record ' 2012-07-26T08:58  Initial CIF as created by GSAS2CIF'
_cell_angle_alpha 90.0
_cell_angle_beta 90.0
_cell_angle_gamma 120.0
_cell_formula_units_Z 3
_cell_length_a 6.9793(5)
_cell_length_b 6.9793
_cell_length_c 6.4743(7)
_cell_volume 273.12(4)
_pd_block_id BIPO4_300K-TRI|SNA|Dhruva
_pd_phase_name 'from F:/BiPO4/BiPO4-RT/ND/Trigonal/BiPO4-Trigonal-67986-ICSD.cel'
_cod_data_source_file c3dt51823j.cif
_cod_data_source_block BIPO4_300K_Trigonal_type
_cod_depositor_comments
;
The following automatic conversions were performed:

'_geom_bond_publ_flag' value 'N' changed to 'n' according to
/home/saulius/struct/CIF-dictionaries/cif_core.dic dictionary named
'cif_core.dic' version 2.4.2 from 2011-04-26 (48
times).

'_geom_angle_publ_flag' value 'N' changed to 'n' according
to /home/saulius/struct/CIF-dictionaries/cif_core.dic dictionary
named 'cif_core.dic' version 2.4.2 from 2011-04-26 (95 times).

Automatic conversion script
Id: cif_fix_values 1891 2012-01-12 08:04:46Z andrius 
;
_cod_original_cell_volume 273.114(26)
_cod_database_code 7023718

loop_
_symmetry_equiv_pos_site_id
_symmetry_equiv_pos_as_xyz
1 +x,+y,+z
2 -y,x-y,+z+1/3
3 y-x,-x,+z+2/3
4 +y,+x,-z
5 -x,y-x,-z+1/3
6 x-y,-y,-z+2/3

loop_
_atom_site_type_symbol
_atom_site_label
_atom_site_fract_x
_atom_site_fract_y
_atom_site_fract_z
_atom_site_occupancy
_atom_site_thermal_displace_type
_atom_site_U_iso_or_equiv
_atom_site_symmetry_multiplicity
Bi Bi1 0.4703(9) 0.0 0.8333 1.0 Uiso 0.0077(13) 3
P P1 0.4401(15) 0.0 0.3333 1.0 Uiso 0.0093(17) 3
O O1 0.3939(12) 0.1569(15) 0.4592(10) 1.0 Uiso 0.0231(18) 6
O O2 0.6270(12) 0.1324(12) 0.1652(11) 1.0 Uiso 0.0152(17) 6
O O3 0.064(9) 0.090(10) 0.392(8) 0.335 Uiso 0.011 6
H H 0.064(9) 0.090(10) 0.392(8) 0.335 Uiso 0.011 6
H H 0.064(9) 0.090(10) 0.392(8) 0.335 Uiso 0.011 6

loop_
_geom_angle_atom_site_label_1
_geom_angle_atom_site_label_2
_geom_angle_atom_site_label_3
_geom_angle
_geom_angle_site_symmetry_1
_geom_angle_site_symmetry_3
_geom_angle_publ_flag
O1 Bi1 O1 78.7(4) 2_655 5_656 n
O1 Bi1 O2 71.86(22) 2_655 1_556 n
O1 Bi1 O2 76.28(24) 2_655 3_665 n
O1 Bi1 O2 153.29(34) 2_655 4_546 n
O1 Bi1 O2 84.29(28) 2_655 6_555 n
O1 Bi1 O2 84.28(28) 5_656 1_556 n
O1 Bi1 O2 153.29(34) 5_656 3_665 n
O1 Bi1 O2 76.28(24) 5_656 4_546 n
O1 Bi1 O2 71.87(22) 5_656 6_555 n
O2 Bi1 O2 79.13(28) 1_556 3_665 n
O2 Bi1 O2 114.45(17) 1_556 4_546 n
O2 Bi1 O2 149.2(5) 1_556 6_555 n
O2 Bi1 O2 129.8(4) 3_665 4_546 n
O2 Bi1 O2 114.47(17) 3_665 6_555 n
O2 Bi1 O2 79.14(28) 4_546 6_555 n
O1 P1 O1 110.3(9) 1_555 6_555 n
O1 P1 O2 110.79(32) 1_555 1_555 n
O1 P1 O2 104.45(34) 1_555 6_555 n
O1 P1 O2 104.48(34) 6_555 1_555 n
O1 P1 O2 110.79(32) 6_555 6_555 n
O2 P1 O2 116.1(8) 1_555 6_555 n
Bi1 O1 P1 139.5(4) 3_664 1_555 n
Bi1 O2 Bi1 115.55(30) 1_554 2_654 n
Bi1 O2 P1 107.92(35) 1_554 1_555 n
Bi1 O2 P1 135.4(4) 2_654 1_555 n
O3 O3 O3 118(6) 4_556 6_555 n
O3 O3 H 101(4) 4_556 1_555 n
O3 O3 H 0.028 4_556 4_556 n
O3 O3 H 118(6) 4_556 6_555 n
O3 O3 H 101(4) 4_556 1_555 n
O3 O3 H 0.028 4_556 4_556 n
O3 O3 H 118(6) 4_556 6_555 n
O3 O3 H 135.2(28) 6_555 1_555 n
O3 O3 H 118(6) 6_555 4_556 n
O3 O3 H 0.0198 6_555 6_555 n
O3 O3 H 135.2(28) 6_555 1_555 n
O3 O3 H 118(6) 6_555 4_556 n
O3 O3 H 0.0198 6_555 6_555 n
H O3 H 101(4) 1_555 4_556 n
H O3 H 135(4) 1_555 6_555 n
H O3 H 0.0 1_555 1_555 n
H O3 H 101(4) 1_555 4_556 n
H O3 H 135(4) 1_555 6_555 n
H O3 H 118(6) 4_556 6_555 n
H O3 H 101(4) 4_556 1_555 n
H O3 H 0.0 4_556 4_556 n
H O3 H 118(6) 4_556 6_555 n
H O3 H 135.2(34) 6_555 1_555 n
H O3 H 118(6) 6_555 4_556 n
H O3 H 0.0 6_555 6_555 n
H O3 H 101(4) 1_555 4_556 n
H O3 H 135(4) 1_555 6_555 n
H O3 H 118(6) 4_556 6_555 n
O3 H O3 79(4) 1_555 4_556 n
O3 H O3 44.8(33) 1_555 6_555 n
O3 H H 79(4) 1_555 4_556 n
O3 H H 44.8(33) 1_555 6_555 n
O3 H H 79(4) 1_555 4_556 n
O3 H H 44.8(33) 1_555 6_555 n
O3 H O3 118(6) 4_556 6_555 n
O3 H H 0.028 4_556 4_556 n
O3 H H 118(6) 4_556 6_555 n
O3 H H 0.028 4_556 4_556 n
O3 H H 118(6) 4_556 6_555 n
O3 H H 118(6) 6_555 4_556 n
O3 H H 0.0198 6_555 6_555 n
O3 H H 118(6) 6_555 4_556 n
O3 H H 0.0198 6_555 6_555 n
H H H 118(6) 4_556 6_555 n
H H H 0.0 4_556 4_556 n
H H H 118(6) 4_556 6_555 n
H H H 118(6) 6_555 4_556 n
H H H 0.0 6_555 6_555 n
H H H 118(6) 4_556 6_555 n
O3 H O3 79(4) 1_555 4_556 n
O3 H O3 44.8(33) 1_555 6_555 n
O3 H H 79(4) 1_555 4_556 n
O3 H H 44.8(33) 1_555 6_555 n
O3 H H 79(4) 1_555 4_556 n
O3 H H 44.8(33) 1_555 6_555 n
O3 H O3 118(6) 4_556 6_555 n
O3 H H 0.028 4_556 4_556 n
O3 H H 118(6) 4_556 6_555 n
O3 H H 0.028 4_556 4_556 n
O3 H H 118(6) 4_556 6_555 n
O3 H H 118(6) 6_555 4_556 n
O3 H H 0.0198 6_555 6_555 n
O3 H H 118(6) 6_555 4_556 n
O3 H H 0.0198 6_555 6_555 n
H H H 118(6) 4_556 6_555 n
H H H 0.0 4_556 4_556 n
H H H 118(6) 4_556 6_555 n
H H H 118(6) 6_555 4_556 n
H H H 0.0 6_555 6_555 n
H H H 118(6) 4_556 6_555 n

loop_
_geom_bond_atom_site_label_1
_geom_bond_atom_site_label_2
_geom_bond_distance
_geom_bond_site_symmetry_2
_geom_bond_publ_flag
Bi1 P1 3.2440(8) 1_555 n
Bi1 P1 3.2440(8) 1_556 n
Bi1 O1 2.817(6) 1_555 n
Bi1 O1 2.296(10) 2_655 n
Bi1 O1 2.296(10) 5_656 n
Bi1 O1 2.817(6) 6_556 n
Bi1 O2 2.379(7) 1_556 n
Bi1 O2 2.490(7) 3_665 n
Bi1 O2 2.490(7) 4_546 n
Bi1 O2 2.378(7) 6_555 n
P1 Bi1 3.2440(8) 1_554 n
P1 Bi1 3.2440(8) 1_555 n
P1 O1 1.523(10) 1_555 n
P1 O1 1.523(10) 6_555 n
P1 O2 1.592(9) 1_555 n
P1 O2 1.592(9) 6_555 n
O1 Bi1 2.817(6) 1_555 n
O1 Bi1 2.296(10) 3_664 n
O1 P1 1.523(10) 1_555 n
O1 O3 2.15(6) 1_555 n
O1 O3 2.11(6) 4_556 n
O2 Bi1 2.379(7) 1_554 n
O2 Bi1 2.490(7) 2_654 n
O2 P1 1.592(9) 1_555 n
O3 O1 2.15(6) 1_555 n
O3 O1 2.11(6) 4_556 n
O3 O3 1.43(11) 4_556 n
O3 O3 1.33(12) 6_555 n
O3 H 0.000630(20) 1_555 n
O3 H 1.43(11) 4_556 n
O3 H 1.33(12) 6_555 n
O3 H 0.000630(20) 1_555 n
O3 H 1.43(11) 4_556 n
O3 H 1.33(12) 6_555 n
H O3 0.000630(20) 1_555 n
H O3 1.43(11) 4_556 n
H O3 1.33(12) 6_555 n
H H 1.43(11) 4_556 n
H H 1.33(12) 6_555 n
H H 1.43(11) 4_556 n
H H 1.33(12) 6_555 n
H O3 0.000630(20) 1_555 n
H O3 1.43(11) 4_556 n
H O3 1.33(12) 6_555 n
H H 1.43(11) 4_556 n
H H 1.33(12) 6_555 n
H H 1.43(11) 4_556 n
H H 1.33(12) 6_555 n
